data_2240030
loop_
_publ_author_name
'Ahmad Wani, Naiem'
'Gupta, Vivek K.'
'Kant, Rajni'
'Aravinda, Subrayashastry'
'Rai, Rajkishor'

_publ_section_title
;
 Conformation and crystal structures of 1-aminocyclohexaneacetic acid
 (\b^3,3^Ac~6~c) in N-protected derivatives
;
_journal_issue 11
_journal_name_full 'Acta Crystallographica Section E'
_journal_page_first 272
_journal_page_last 277
_journal_paper_doi 10.1107/S1600536814020777
_journal_volume 70
_journal_year 2014
_chemical_formula_iupac 'C13 H23 N O3'
_chemical_formula_moiety 'C13 H23 N1 O3'
_chemical_formula_sum 'C13 H23 N O3'
_chemical_formula_weight 241.32
_chemical_name_common Valeroyl-beta-3-Ac6c-OH
_chemical_name_systematic
;
2-(1-Pentanamidocyclohexyl)acetic acid
;
_space_group_IT_number 14
_symmetry_cell_setting monoclinic
_symmetry_space_group_name_Hall '-P 2ybc'
_symmetry_space_group_name_H-M 'P 1 21/c 1'
_atom_sites_solution_hydrogens geom
_atom_sites_solution_primary direct
_atom_sites_solution_secondary difmap
_audit_creation_method SHELXL-97
_cell_angle_alpha 90.00
_cell_angle_beta 109.984(7)
_cell_angle_gamma 90.00
_cell_formula_units_Z 4
_cell_length_a 9.5894(5)
_cell_length_b 12.5007(7)
_cell_length_c 12.3709(8)
_cell_measurement_reflns_used 4978
_cell_measurement_temperature 291
_cell_measurement_theta_max 29.1222
_cell_measurement_theta_min 3.50000
_cell_volume 1393.66(15)
_computing_cell_refinement
;
CrysAlis PRO (Oxford Diffraction, 2010)
;
_computing_data_collection
;
CrysAlis PRO (Oxford Diffraction, 2010)
;
_computing_data_reduction
;
CrysAlis PRO (Oxford Diffraction, 2010)
;
_computing_molecular_graphics
;
ORTEP-3 for Windows (Farrugia, 2012)
;
_computing_publication_material
;
PLATON (Spek, 2009)
;
_computing_structure_refinement
;
SHELXL97 (Sheldrick, 2008)
;
_computing_structure_solution
;
SHELXS97 (Sheldrick, 2008)
;
_diffrn_ambient_temperature 291
_diffrn_detector_area_resol_mean 16.1049
_diffrn_measured_fraction_theta_full 0.998
_diffrn_measured_fraction_theta_max 0.998
_diffrn_measurement_device_type 'Oxford Diffraction Xcalibur, Sapphire3 CCD'
_diffrn_measurement_method 'omega scan'
_diffrn_radiation_monochromator graphite
_diffrn_radiation_source 'fine-focus sealed tube'
_diffrn_radiation_type MoK\a
_diffrn_radiation_wavelength 0.71073
_diffrn_reflns_av_R_equivalents 0.0470
_diffrn_reflns_av_sigmaI/netI 0.0410
_diffrn_reflns_limit_h_max 11
_diffrn_reflns_limit_h_min -11
_diffrn_reflns_limit_k_max 15
_diffrn_reflns_limit_k_min -15
_diffrn_reflns_limit_l_max 15
_diffrn_reflns_limit_l_min -15
_diffrn_reflns_number 14087
_diffrn_reflns_theta_full 25.99
_diffrn_reflns_theta_max 25.99
_diffrn_reflns_theta_min 3.50
_diffrn_standards_number 0
_exptl_absorpt_coefficient_mu 0.081
_exptl_absorpt_correction_T_max 1.00000
_exptl_absorpt_correction_T_min 0.79703
_exptl_absorpt_correction_type multi-scan
_exptl_absorpt_process_details
;
(Crysalis PRO; Oxford Diffraction, 2010)
;
_exptl_crystal_colour colourless
_exptl_crystal_density_diffrn 1.150
_exptl_crystal_density_method 'not measured'
_exptl_crystal_description needle
_exptl_crystal_F_000 528
_exptl_crystal_size_max 0.30
_exptl_crystal_size_mid 0.08
_exptl_crystal_size_min 0.08
_refine_diff_density_max 0.355
_refine_diff_density_min -0.298
_refine_ls_extinction_method none
_refine_ls_goodness_of_fit_ref 1.034
_refine_ls_hydrogen_treatment mixed
_refine_ls_matrix_type full
_refine_ls_number_parameters 162
_refine_ls_number_reflns 2737
_refine_ls_number_restraints 0
_refine_ls_restrained_S_all 1.034
_refine_ls_R_factor_all 0.1047
_refine_ls_R_factor_gt 0.0683
_refine_ls_shift/su_max 0.000
_refine_ls_shift/su_mean 0.000
_refine_ls_structure_factor_coef Fsqd
_refine_ls_weighting_details 'calc w=1/[\s^2^(Fo^2^)+(0.0999P)^2^+0.4740P] where P=(Fo^2^+2Fc^2^)/3'
_refine_ls_weighting_scheme calc
_refine_ls_wR_factor_gt 0.1803
_refine_ls_wR_factor_ref 0.2132
_reflns_number_gt 1717
_reflns_number_total 2737
_reflns_threshold_expression >2sigma(I)
_cod_data_source_file zs2313sup1.cif
_cod_data_source_block I
_cod_original_cell_volume 1393.66(14)
_cod_original_sg_symbol_H-M 'P 21/c'
_cod_database_code 2240030
_cod_database_fobs_code 2240030

loop_
_symmetry_equiv_pos_as_xyz
'x, y, z'
'-x, y+1/2, -z+1/2'
'-x, -y, -z'
'x, -y-1/2, z-1/2'

loop_
_atom_site_type_symbol
_atom_site_label
_atom_site_fract_x
_atom_site_fract_y
_atom_site_fract_z
_atom_site_U_iso_or_equiv
_atom_site_adp_type
_atom_site_calc_flag
_atom_site_refinement_flags
_atom_site_occupancy
_atom_site_symmetry_multiplicity
C C1 0.2941(6) -0.4516(4) -0.0262(5) 0.141(2) Uani d . 1 1
H H1A 0.3775 -0.4719 -0.0479 0.211 Uiso calc R 1 1
H H1B 0.2304 -0.5123 -0.0328 0.211 Uiso calc R 1 1
H H1C 0.3286 -0.4266 0.0519 0.211 Uiso calc R 1 1
C C2 0.2142(5) -0.3689(4) -0.0997(4) 0.1151(15) Uani d . 1 1
H H2A 0.1810 -0.3938 -0.1787 0.138 Uiso calc R 1 1
H H2B 0.2790 -0.3080 -0.0937 0.138 Uiso calc R 1 1
C C3 0.0798(4) -0.3343(3) -0.0684(4) 0.0977(13) Uani d . 1 1
H H3A 0.0124 -0.2948 -0.1326 0.117 Uiso calc R 1 1
H H3B 0.0282 -0.3977 -0.0571 0.117 Uiso calc R 1 1
C C4 0.1176(3) -0.2653(2) 0.0389(2) 0.0560(7) Uani d . 1 1
H H4A 0.1902 -0.3019 0.1026 0.067 Uiso calc R 1 1
H H4B 0.1610 -0.1985 0.0261 0.067 Uiso calc R 1 1
C C0' -0.0183(3) -0.2422(2) 0.0688(2) 0.0471(6) Uani d . 1 1
O O0 -0.0486(2) -0.29372(16) 0.14429(16) 0.0630(6) Uani d . 1 1
N N1 -0.1087(2) -0.16761(17) 0.00548(18) 0.0442(5) Uani d . 1 1
C C1B -0.2512(3) -0.1329(2) 0.0135(2) 0.0435(6) Uani d . 1 1
C C1A -0.2298(3) -0.0852(2) 0.1317(2) 0.0476(6) Uani d . 1 1
H H1A1 -0.3261 -0.0627 0.1328 0.057 Uiso calc R 1 1
H H1A2 -0.1946 -0.1415 0.1884 0.057 Uiso calc R 1 1
C C1' -0.1254(3) 0.0078(2) 0.1691(2) 0.0467(6) Uani d . 1 1
O O1 -0.0372(2) 0.03565(17) 0.12608(18) 0.0726(7) Uani d . 1 1
O O2 -0.1390(3) 0.0553(2) 0.2593(2) 0.0803(8) Uani d . 1 1
C C1B1 -0.3163(3) -0.0502(2) -0.0824(2) 0.0586(7) Uani d . 1 1
H H1B3 -0.4034 -0.0182 -0.0727 0.070 Uiso calc R 1 1
H H1B4 -0.2439 0.0061 -0.0745 0.070 Uiso calc R 1 1
C C1B2 -0.3582(3) -0.2283(2) -0.0062(2) 0.0558(7) Uani d . 1 1
H H1B5 -0.3131 -0.2834 0.0501 0.067 Uiso calc R 1 1
H H1B6 -0.4487 -0.2053 0.0053 0.067 Uiso calc R 1 1
C C1D -0.4625(4) -0.1922(3) -0.2179(3) 0.0884(12) Uani d . 1 1
H H1D1 -0.5568 -0.1683 -0.2138 0.106 Uiso calc R 1 1
H H1D2 -0.4809 -0.2238 -0.2932 0.106 Uiso calc R 1 1
C C1G1 -0.3594(4) -0.0972(3) -0.2031(3) 0.0772(10) Uani d . 1 1
H H1G1 -0.4080 -0.0425 -0.2589 0.093 Uiso calc R 1 1
H H1G2 -0.2706 -0.1194 -0.2176 0.093 Uiso calc R 1 1
C C1G2 -0.3966(4) -0.2751(3) -0.1265(3) 0.0744(10) Uani d . 1 1
H H1G3 -0.3075 -0.3042 -0.1358 0.089 Uiso calc R 1 1
H H1G4 -0.4667 -0.3333 -0.1358 0.089 Uiso calc R 1 1
H H2O -0.074(5) 0.107(3) 0.281(3) 0.106(14) Uiso d . 1 1
H H1N -0.076(3) -0.1325(19) -0.037(2) 0.035(6) Uiso d . 1 1

loop_
_atom_site_aniso_label
_atom_site_aniso_U_11
_atom_site_aniso_U_22
_atom_site_aniso_U_33
_atom_site_aniso_U_12
_atom_site_aniso_U_13
_atom_site_aniso_U_23
C1 0.140(4) 0.134(4) 0.153(5) 0.044(4) 0.056(4) -0.004(4)
C2 0.101(3) 0.127(4) 0.123(4) 0.025(3) 0.046(3) -0.021(3)
C3 0.081(2) 0.120(3) 0.100(3) 0.006(2) 0.040(2) -0.039(2)
C4 0.0516(15) 0.0561(16) 0.0601(17) 0.0054(12) 0.0187(13) 0.0066(13)
C0' 0.0490(14) 0.0473(14) 0.0439(14) -0.0011(11) 0.0146(11) -0.0019(12)
O0 0.0706(13) 0.0647(12) 0.0586(12) 0.0133(10) 0.0284(10) 0.0201(10)
N1 0.0458(12) 0.0478(12) 0.0420(12) -0.0006(9) 0.0190(10) 0.0062(10)
C1B 0.0407(12) 0.0485(14) 0.0420(13) -0.0018(10) 0.0150(10) 0.0008(11)
C1A 0.0489(14) 0.0520(15) 0.0461(14) -0.0040(11) 0.0215(11) -0.0007(12)
C1' 0.0503(14) 0.0480(14) 0.0426(14) 0.0015(11) 0.0170(12) 0.0011(12)
O1 0.0871(15) 0.0757(14) 0.0694(13) -0.0327(12) 0.0452(12) -0.0172(11)
O2 0.0884(16) 0.0858(17) 0.0840(16) -0.0313(13) 0.0519(13) -0.0394(13)
C1B1 0.0521(15) 0.0675(18) 0.0536(16) 0.0124(13) 0.0148(12) 0.0101(14)
C1B2 0.0504(15) 0.0630(17) 0.0563(17) -0.0102(12) 0.0209(13) -0.0064(13)
C1D 0.064(2) 0.138(3) 0.0529(19) -0.009(2) 0.0072(16) -0.020(2)
C1G1 0.0656(19) 0.109(3) 0.0491(18) 0.0071(18) 0.0090(14) 0.0109(17)
C1G2 0.0663(19) 0.084(2) 0.073(2) -0.0235(17) 0.0246(16) -0.0300(18)

loop_
_atom_type_symbol
_atom_type_description
_atom_type_scat_dispersion_real
_atom_type_scat_dispersion_imag
_atom_type_scat_source
C C 0.0033 0.0016 'International Tables Vol C Tables 4.2.6.8 and 6.1.1.4'
H H 0.0000 0.0000 'International Tables Vol C Tables 4.2.6.8 and 6.1.1.4'
N N 0.0061 0.0033 'International Tables Vol C Tables 4.2.6.8 and 6.1.1.4'
O O 0.0106 0.0060 'International Tables Vol C Tables 4.2.6.8 and 6.1.1.4'

loop_
_geom_angle_atom_site_label_1
_geom_angle_atom_site_label_2
_geom_angle_atom_site_label_3
_geom_angle
C2 C1 H1A 109.5
C2 C1 H1B 109.5
H1A C1 H1B 109.5
C2 C1 H1C 109.5
H1A C1 H1C 109.5
H1B C1 H1C 109.5
C1 C2 C3 111.2(4)
C1 C2 H2A 109.4
C3 C2 H2A 109.4
C1 C2 H2B 109.4
C3 C2 H2B 109.4
H2A C2 H2B 108.0
C4 C3 C2 114.3(3)
C4 C3 H3A 108.7
C2 C3 H3A 108.7
C4 C3 H3B 108.7
C2 C3 H3B 108.7
H3A C3 H3B 107.6
C0' C4 C3 110.9(2)
C0' C4 H4A 109.5
C3 C4 H4A 109.5
C0' C4 H4B 109.5
C3 C4 H4B 109.5
H4A C4 H4B 108.0
O0 C0' N1 122.0(2)
O0 C0' C4 122.0(2)
N1 C0' C4 115.9(2)
C0' N1 C1B 127.0(2)
C0' N1 H1N 115.9(16)
C1B N1 H1N 116.7(16)
N1 C1B C1A 110.86(19)
N1 C1B C1B1 106.79(19)
C1A C1B C1B1 111.3(2)
N1 C1B C1B2 110.2(2)
C1A C1B C1B2 108.6(2)
C1B1 C1B C1B2 109.1(2)
C1' C1A C1B 117.1(2)
C1' C1A H1A1 108.0
C1B C1A H1A1 108.0
C1' C1A H1A2 108.0
C1B C1A H1A2 108.0
H1A1 C1A H1A2 107.3
O1 C1' O2 122.7(2)
O1 C1' C1A 126.0(2)
O2 C1' C1A 111.3(2)
C1' O2 H2O 109(3)
C1G1 C1B1 C1B 113.6(2)
C1G1 C1B1 H1B3 108.8
C1B C1B1 H1B3 108.8
C1G1 C1B1 H1B4 108.8
C1B C1B1 H1B4 108.8
H1B3 C1B1 H1B4 107.7
C1G2 C1B2 C1B 112.3(2)
C1G2 C1B2 H1B5 109.2
C1B C1B2 H1B5 109.2
C1G2 C1B2 H1B6 109.2
C1B C1B2 H1B6 109.2
H1B5 C1B2 H1B6 107.9
C1G2 C1D C1G1 111.1(3)
C1G2 C1D H1D1 109.4
C1G1 C1D H1D1 109.4
C1G2 C1D H1D2 109.4
C1G1 C1D H1D2 109.4
H1D1 C1D H1D2 108.0
C1D C1G1 C1B1 111.6(3)
C1D C1G1 H1G1 109.3
C1B1 C1G1 H1G1 109.3
C1D C1G1 H1G2 109.3
C1B1 C1G1 H1G2 109.3
H1G1 C1G1 H1G2 108.0
C1D C1G2 C1B2 111.6(3)
C1D C1G2 H1G3 109.3
C1B2 C1G2 H1G3 109.3
C1D C1G2 H1G4 109.3
C1B2 C1G2 H1G4 109.3
H1G3 C1G2 H1G4 108.0

loop_
_geom_bond_atom_site_label_1
_geom_bond_atom_site_label_2
_geom_bond_distance
C1 C2 1.416(7)
C1 H1A 0.9600
C1 H1B 0.9600
C1 H1C 0.9600
C2 C3 1.529(5)
C2 H2A 0.9700
C2 H2B 0.9700
C3 C4 1.519(4)
C3 H3A 0.9700
C3 H3B 0.9700
C4 C0' 1.499(3)
C4 H4A 0.9700
C4 H4B 0.9700
C0' O0 1.248(3)
C0' N1 1.331(3)
N1 C1B 1.469(3)
N1 H1N 0.82(2)
C1B C1A 1.526(3)
C1B C1B1 1.535(4)
C1B C1B2 1.538(3)
C1A C1' 1.500(3)
C1A H1A1 0.9700
C1A H1A2 0.9700
C1' O1 1.194(3)
C1' O2 1.309(3)
O2 H2O 0.88(4)
C1B1 C1G1 1.524(4)
C1B1 H1B3 0.9700
C1B1 H1B4 0.9700
C1B2 C1G2 1.523(4)
C1B2 H1B5 0.9700
C1B2 H1B6 0.9700
C1D C1G2 1.505(5)
C1D C1G1 1.516(5)
C1D H1D1 0.9700
C1D H1D2 0.9700
C1G1 H1G1 0.9700
C1G1 H1G2 0.9700
C1G2 H1G3 0.9700
C1G2 H1G4 0.9700

loop_
_geom_hbond_atom_site_label_D
_geom_hbond_atom_site_label_H
_geom_hbond_atom_site_label_A
_geom_hbond_site_symmetry_A
_geom_hbond_distance_DH
_geom_hbond_distance_HA
_geom_hbond_distance_DA
_geom_hbond_angle_DHA
_geom_hbond_publ_flag
O2 H2O O0 2_555 0.87(4) 1.74(4) 2.599(3) 166(4) yes
N1 H1N O1 3_555 0.82(3) 2.16(3) 2.981(3) 172(2) yes

loop_
_geom_torsion_atom_site_label_1
_geom_torsion_atom_site_label_2
_geom_torsion_atom_site_label_3
_geom_torsion_atom_site_label_4
_geom_torsion
C1 C2 C3 C4 75.6(5)
C2 C3 C4 C0' -175.5(3)
C3 C4 C0' O0 99.1(3)
C3 C4 C0' N1 -77.3(3)
O0 C0' N1 C1B 1.0(4)
C4 C0' N1 C1B 177.4(2)
C0' N1 C1B C1A 61.9(3)
C0' N1 C1B C1B1 -176.7(2)
C0' N1 C1B C1B2 -58.4(3)
N1 C1B C1A C1' 57.2(3)
C1B1 C1B C1A C1' -61.5(3)
C1B2 C1B C1A C1' 178.5(2)
C1B C1A C1' O1 -14.9(4)
C1B C1A C1' O2 166.9(2)
N1 C1B C1B1 C1G1 66.6(3)
C1A C1B C1B1 C1G1 -172.3(2)
C1B2 C1B C1B1 C1G1 -52.5(3)
N1 C1B C1B2 C1G2 -63.3(3)
C1A C1B C1B2 C1G2 175.1(2)
C1B1 C1B C1B2 C1G2 53.6(3)
C1G2 C1D C1G1 C1B1 -54.3(4)
C1B C1B1 C1G1 C1D 53.7(3)
C1G1 C1D C1G2 C1B2 56.2(4)
C1B C1B2 C1G2 C1D -57.0(3)
